data_4078498
loop_
_publ_author_name
'Nakajima, Takayuki'
'Kurai, Sachi'
'Noda, Sayo'
'Zouda, Maki'
'Kure, Bunsho'
'Tanase, Tomoaki'

_publ_section_title
;
 Cyclic Trinuclear Rh2M Complexes (M = Rh, Pt, Pd, Ni) Supported
 bymeso-1,3-Bis[(diphenylphosphinomethyl)phenylphosphino]propane
;
_journal_issue 11
_journal_name_full Organometallics
_journal_page_first 4283
_journal_paper_doi 10.1021/om300278k
_journal_volume 31
_journal_year 2012
_chemical_formula_moiety 'C45 H44 Cl7 F6 Ni O2 P5 Rh2'
_chemical_formula_sum 'C45 H44 Cl7 F6 Ni O2 P5 Rh2'
_chemical_formula_weight 1398.38
_space_group_IT_number 14
_symmetry_cell_setting monoclinic
_symmetry_Int_Tables_number 14
_symmetry_space_group_name_Hall '-P 2ybc'
_symmetry_space_group_name_H-M 'P 1 21/c 1'
_atom_sites_solution_hydrogens geom
_atom_sites_solution_primary direct
_atom_sites_solution_secondary difmap
_cell_angle_alpha 90.0000
_cell_angle_beta 98.529(4)
_cell_angle_gamma 90.0000
_cell_formula_units_Z 4
_cell_length_a 9.4603(9)
_cell_length_b 18.4033(11)
_cell_length_c 31.2044(19)
_cell_measurement_reflns_used 10828
_cell_measurement_temperature 153
_cell_measurement_theta_max 27.48
_cell_measurement_theta_min 3.11
_cell_volume 5372.6(7)
_computing_cell_refinement CrystalClear
_computing_data_collection 'CrystalClear (Rigaku/MSC Inc., 2006)'
_computing_data_reduction CrystalClear
_computing_molecular_graphics 'CrystalStructure 4.0'
_computing_publication_material 'CrystalStructure 4.0 (Rigaku, 2010)'
_computing_structure_refinement 'SHELXL97 (Sheldrick, 2008)'
_computing_structure_solution 'SIR92 (Altomare, et al., 1994)'
_diffrn_ambient_temperature 153
_diffrn_detector_area_resol_mean 7.314
_diffrn_measured_fraction_theta_full 0.986
_diffrn_measured_fraction_theta_max 0.986
_diffrn_measurement_device_type 'Rigaku Mercury70'
_diffrn_measurement_method \w
_diffrn_radiation_type 'Mo K\a'
_diffrn_radiation_wavelength 0.71070
_diffrn_reflns_av_R_equivalents 0.0546
_diffrn_reflns_limit_h_max 12
_diffrn_reflns_limit_h_min -12
_diffrn_reflns_limit_k_max 23
_diffrn_reflns_limit_k_min -21
_diffrn_reflns_limit_l_max 40
_diffrn_reflns_limit_l_min -40
_diffrn_reflns_number 48286
_diffrn_reflns_theta_full 27.48
_diffrn_reflns_theta_max 27.48
_diffrn_standards_number 0
_exptl_absorpt_coefficient_mu 1.507
_exptl_absorpt_correction_T_max 0.885
_exptl_absorpt_correction_T_min 0.683
_exptl_absorpt_correction_type multi-scan
_exptl_absorpt_process_details 'REQAB (Rigaku, 1998)'
_exptl_crystal_colour brown
_exptl_crystal_density_diffrn 1.729
_exptl_crystal_density_method 'not measured'
_exptl_crystal_description plate
_exptl_crystal_F_000 2784.00
_exptl_crystal_size_max 0.262
_exptl_crystal_size_mid 0.088
_exptl_crystal_size_min 0.081
_refine_diff_density_max 1.460
_refine_diff_density_min -1.700
_refine_ls_extinction_method none
_refine_ls_goodness_of_fit_ref 1.099
_refine_ls_hydrogen_treatment constr
_refine_ls_number_parameters 613
_refine_ls_number_reflns 12156
_refine_ls_number_restraints 0
_refine_ls_R_factor_gt 0.0662
_refine_ls_shift/su_max 0.000
_refine_ls_structure_factor_coef Fsqd
_refine_ls_weighting_details 'w = 1/[\s^2^(Fo^2^)+(0.0978P)^2^+10.9230P] where P=(Fo^2^+2Fc^2^)/3'
_refine_ls_weighting_scheme calc
_refine_ls_wR_factor_ref 0.1938
_reflns_number_gt 9466
_reflns_number_total 12156
_reflns_threshold_expression F^2^>2.0\s(F^2^)
_cod_data_source_file om300278k_si_002.cif
_cod_data_source_block '[NiRh2Cl3(dpmppp)(CO)2]PF6(5c)'
_cod_database_code 4078498

loop_
_symmetry_equiv_pos_site_id
_symmetry_equiv_pos_as_xyz
1 +X,+Y,+Z
2 -X,1/2+Y,1/2-Z
3 -X,-Y,-Z
4 +X,1/2-Y,1/2+Z

loop_
_atom_site_label
_atom_site_type_symbol
_atom_site_fract_x
_atom_site_fract_y
_atom_site_fract_z
_atom_site_U_iso_or_equiv
_atom_site_adp_type
_atom_site_occupancy
_atom_site_symmetry_multiplicity
_atom_site_calc_flag
_atom_site_refinement_flags
Rh1 Rh 0.26820(4) 0.24131(2) 0.128667(14) 0.03420(13) Uani 1.0 4 d .
Rh2 Rh 0.08544(4) 0.38600(2) 0.106087(14) 0.03555(13) Uani 1.0 4 d .
Ni1 Ni -0.02422(7) 0.23964(3) 0.06863(2) 0.02964(16) Uani 1.0 4 d .
Cl1 Cl 0.19043(17) 0.19904(9) 0.05657(6) 0.0519(4) Uani 1.0 4 d .
Cl2 Cl 0.0155(3) 0.34175(11) 0.03536(7) 0.0687(5) Uani 1.0 4 d .
Cl3 Cl 0.33169(13) 0.35557(7) 0.09714(5) 0.0383(3) Uani 1.0 4 d .
Cl4 Cl 0.4307(5) 0.76650(19) 0.17976(10) 0.1257(13) Uani 1.0 4 d .
Cl5 Cl 0.6279(4) 0.64193(17) 0.19161(9) 0.0987(8) Uani 1.0 4 d .
Cl6 Cl 0.2850(6) 0.5992(4) 0.12824(16) 0.180(3) Uani 1.0 4 d .
Cl7 Cl 0.4034(5) 0.5596(3) 0.05261(11) 0.1373(14) Uani 1.0 4 d .
P1 P 0.21123(14) 0.13465(7) 0.15522(4) 0.0324(3) Uani 1.0 4 d .
P2 P -0.07363(14) 0.13296(7) 0.09195(4) 0.0306(3) Uani 1.0 4 d .
P3 P -0.24498(14) 0.27390(8) 0.06799(4) 0.0340(3) Uani 1.0 4 d .
P4 P -0.14106(15) 0.42182(7) 0.10742(5) 0.0357(3) Uani 1.0 4 d .
P5 P 0.9598(2) 0.86606(10) 0.14179(7) 0.0581(5) Uani 1.0 4 d .
F1 F 0.9344(9) 0.8678(6) 0.1913(3) 0.140(3) Uani 1.0 4 d .
F2 F 1.1086(7) 0.9045(4) 0.1550(3) 0.124(3) Uani 1.0 4 d .
F3 F 1.0384(8) 0.7924(3) 0.1512(4) 0.138(3) Uani 1.0 4 d .
F4 F 0.8114(7) 0.8285(4) 0.1288(3) 0.132(3) Uani 1.0 4 d .
F5 F 0.8803(7) 0.9421(3) 0.1385(3) 0.110(2) Uani 1.0 4 d .
F6 F 0.9817(12) 0.8675(9) 0.0949(3) 0.207(6) Uani 1.0 4 d .
O1 O 0.3882(9) 0.2924(4) 0.21607(18) 0.092(3) Uani 1.0 4 d .
O2 O 0.1881(6) 0.4512(5) 0.1912(2) 0.092(3) Uani 1.0 4 d .
C1 C 0.3415(9) 0.2709(4) 0.1825(3) 0.0581(19) Uani 1.0 4 d .
C2 C 0.1452(7) 0.4255(4) 0.1589(3) 0.0554(17) Uani 1.0 4 d .
C3 C 0.0872(6) 0.0832(3) 0.11486(17) 0.0338(11) Uani 1.0 4 d .
C4 C -0.1951(6) 0.1279(4) 0.13207(18) 0.0382(12) Uani 1.0 4 d .
C5 C -0.3436(6) 0.1616(4) 0.11731(19) 0.0412(12) Uani 1.0 4 d .
C6 C -0.3381(7) 0.2436(4) 0.1117(3) 0.0445(13) Uani 1.0 4 d .
C7 C -0.2697(7) 0.3725(3) 0.0676(2) 0.0411(12) Uani 1.0 4 d .
C8 C 0.1188(6) 0.1335(3) 0.20261(17) 0.0354(11) Uani 1.0 4 d .
C9 C 0.0891(6) 0.0663(3) 0.22010(17) 0.0390(12) Uani 1.0 4 d .
C10 C 0.0082(8) 0.0633(4) 0.2537(2) 0.0519(15) Uani 1.0 4 d .
C11 C -0.0399(8) 0.1270(5) 0.2709(2) 0.0567(17) Uani 1.0 4 d .
C12 C -0.0102(8) 0.1931(5) 0.2539(3) 0.0574(17) Uani 1.0 4 d .
C13 C 0.0710(7) 0.1976(4) 0.2189(2) 0.0468(14) Uani 1.0 4 d .
C14 C 0.3651(6) 0.0741(3) 0.16981(17) 0.0357(11) Uani 1.0 4 d .
C15 C 0.3907(7) 0.0118(4) 0.1470(3) 0.0479(14) Uani 1.0 4 d .
C16 C 0.5175(8) -0.0283(4) 0.1593(3) 0.0552(16) Uani 1.0 4 d .
C17 C 0.6150(7) -0.0090(4) 0.1942(3) 0.0538(17) Uani 1.0 4 d .
C18 C 0.5876(7) 0.0508(4) 0.2183(3) 0.0536(16) Uani 1.0 4 d .
C19 C 0.4645(7) 0.0929(4) 0.2060(2) 0.0452(13) Uani 1.0 4 d .
C20 C -0.1533(6) 0.0762(3) 0.04751(18) 0.0369(11) Uani 1.0 4 d .
C21 C -0.1161(7) 0.0866(4) 0.00660(19) 0.0443(13) Uani 1.0 4 d .
C22 C -0.1784(8) 0.0452(4) -0.0277(3) 0.0569(17) Uani 1.0 4 d .
C23 C -0.2806(8) -0.0066(4) -0.0221(3) 0.0553(17) Uani 1.0 4 d .
C24 C -0.3176(8) -0.0180(4) 0.0182(3) 0.0552(16) Uani 1.0 4 d .
C25 C -0.2561(6) 0.0229(4) 0.0526(2) 0.0447(13) Uani 1.0 4 d .
C26 C -0.3466(7) 0.2455(3) 0.0169(2) 0.0410(13) Uani 1.0 4 d .
C27 C -0.2801(9) 0.2421(4) -0.0194(2) 0.0560(17) Uani 1.0 4 d .
C28 C -0.3591(11) 0.2194(6) -0.0585(3) 0.075(3) Uani 1.0 4 d .
C29 C -0.5001(10) 0.2005(5) -0.0611(3) 0.070(3) Uani 1.0 4 d .
C30 C -0.5677(9) 0.2044(5) -0.0254(3) 0.071(3) Uani 1.0 4 d .
C31 C -0.4957(7) 0.2273(4) 0.0140(3) 0.0546(16) Uani 1.0 4 d .
C32 C -0.2198(6) 0.4178(3) 0.15685(19) 0.0392(12) Uani 1.0 4 d .
C33 C -0.1539(8) 0.3793(4) 0.1931(2) 0.0494(15) Uani 1.0 4 d .
C34 C -0.2175(9) 0.3774(4) 0.2303(3) 0.0585(18) Uani 1.0 4 d .
C35 C -0.3481(8) 0.4129(4) 0.2319(3) 0.0521(16) Uani 1.0 4 d .
C36 C -0.4137(7) 0.4504(4) 0.1965(3) 0.0524(15) Uani 1.0 4 d .
C37 C -0.3505(7) 0.4525(4) 0.1591(2) 0.0457(14) Uani 1.0 4 d .
C38 C -0.1642(7) 0.5162(4) 0.0909(2) 0.0432(13) Uani 1.0 4 d .
C39 C -0.1172(10) 0.5676(4) 0.1202(3) 0.071(3) Uani 1.0 4 d .
C40 C -0.1149(12) 0.6407(4) 0.1089(4) 0.083(3) Uani 1.0 4 d .
C41 C -0.1729(9) 0.6629(4) 0.0690(4) 0.071(3) Uani 1.0 4 d .
C42 C -0.2266(11) 0.6125(5) 0.0397(4) 0.079(3) Uani 1.0 4 d .
C43 C -0.2205(10) 0.5386(5) 0.0497(3) 0.068(2) Uani 1.0 4 d .
C44 C 0.5936(17) 0.7274(8) 0.1744(6) 0.136(6) Uani 1.0 4 d .
C45 C 0.207(3) 0.5692(7) 0.0647(7) 0.193(11) Uani 1.0 4 d .
H3A H 0.1391 0.0684 0.0909 0.0405 Uiso 1.0 4 calc R
H3B H 0.0581 0.0383 0.1287 0.0405 Uiso 1.0 4 calc R
H4A H -0.2077 0.0763 0.1395 0.0458 Uiso 1.0 4 calc R
H4B H -0.1505 0.1530 0.1587 0.0458 Uiso 1.0 4 calc R
H5A H -0.3857 0.1393 0.0894 0.0494 Uiso 1.0 4 calc R
H5B H -0.4068 0.1501 0.1390 0.0494 Uiso 1.0 4 calc R
H6A H -0.2907 0.2653 0.1392 0.0534 Uiso 1.0 4 calc R
H6B H -0.4372 0.2624 0.1063 0.0534 Uiso 1.0 4 calc R
H7A H -0.3676 0.3833 0.0734 0.0494 Uiso 1.0 4 calc R
H7B H -0.2617 0.3910 0.0383 0.0494 Uiso 1.0 4 calc R
H9 H 0.1243 0.0229 0.2090 0.0468 Uiso 1.0 4 calc R
H10 H -0.0145 0.0175 0.2651 0.0622 Uiso 1.0 4 calc R
H11 H -0.0931 0.1247 0.2944 0.0681 Uiso 1.0 4 calc R
H12 H -0.0442 0.2364 0.2655 0.0689 Uiso 1.0 4 calc R
H13 H 0.0918 0.2433 0.2072 0.0561 Uiso 1.0 4 calc R
H15 H 0.3231 -0.0037 0.1232 0.0575 Uiso 1.0 4 calc R
H16 H 0.5355 -0.0698 0.1428 0.0662 Uiso 1.0 4 calc R
H17 H 0.7003 -0.0363 0.2018 0.0646 Uiso 1.0 4 calc R
H18 H 0.6524 0.0636 0.2434 0.0644 Uiso 1.0 4 calc R
H19 H 0.4483 0.1347 0.2225 0.0542 Uiso 1.0 4 calc R
H21 H -0.0473 0.1224 0.0023 0.0531 Uiso 1.0 4 calc R
H22 H -0.1511 0.0521 -0.0555 0.0682 Uiso 1.0 4 calc R
H23 H -0.3250 -0.0340 -0.0462 0.0663 Uiso 1.0 4 calc R
H24 H -0.3857 -0.0543 0.0223 0.0663 Uiso 1.0 4 calc R
H25 H -0.2833 0.0153 0.0804 0.0537 Uiso 1.0 4 calc R
H27 H -0.1823 0.2549 -0.0180 0.0672 Uiso 1.0 4 calc R
H28 H -0.3142 0.2170 -0.0838 0.0897 Uiso 1.0 4 calc R
H29 H -0.5514 0.1846 -0.0880 0.0841 Uiso 1.0 4 calc R
H30 H -0.6657 0.1912 -0.0277 0.0853 Uiso 1.0 4 calc R
H31 H -0.5434 0.2309 0.0386 0.0655 Uiso 1.0 4 calc R
H33 H -0.0662 0.3547 0.1922 0.0592 Uiso 1.0 4 calc R
H34 H -0.1723 0.3518 0.2550 0.0701 Uiso 1.0 4 calc R
H35 H -0.3910 0.4109 0.2575 0.0625 Uiso 1.0 4 calc R
H36 H -0.5016 0.4748 0.1976 0.0629 Uiso 1.0 4 calc R
H37 H -0.3969 0.4779 0.1344 0.0549 Uiso 1.0 4 calc R
H39 H -0.0848 0.5537 0.1493 0.0855 Uiso 1.0 4 calc R
H40 H -0.0721 0.6752 0.1295 0.0992 Uiso 1.0 4 calc R
H41 H -0.1758 0.7130 0.0616 0.0848 Uiso 1.0 4 calc R
H42 H -0.2695 0.6276 0.0116 0.0948 Uiso 1.0 4 calc R
H43 H -0.2549 0.5037 0.0282 0.0820 Uiso 1.0 4 calc R
H44A H 0.6039 0.7290 0.1433 0.1638 Uiso 1.0 4 calc R
H44B H 0.6694 0.7588 0.1899 0.1638 Uiso 1.0 4 calc R
H45A H 0.1527 0.5229 0.0624 0.2320 Uiso 1.0 4 calc R
H45B H 0.1513 0.6079 0.0477 0.2320 Uiso 1.0 4 calc R

loop_
_atom_site_aniso_label
_atom_site_aniso_U_11
_atom_site_aniso_U_22
_atom_site_aniso_U_33
_atom_site_aniso_U_12
_atom_site_aniso_U_13
_atom_site_aniso_U_23
Rh1 0.0277(3) 0.0312(3) 0.0433(3) -0.00266(15) 0.00384(17) 0.00267(16)
Rh2 0.0293(3) 0.0336(3) 0.0441(3) 0.00202(16) 0.00614(17) -0.00372(16)
Ni1 0.0249(4) 0.0298(4) 0.0349(4) 0.0006(3) 0.0066(3) 0.0004(3)
Cl1 0.0413(8) 0.0493(9) 0.0656(10) -0.0021(7) 0.0100(7) 0.0010(7)
Cl2 0.0609(11) 0.0573(11) 0.0876(13) -0.0007(9) 0.0101(10) -0.0046(10)
Cl3 0.0288(6) 0.0318(6) 0.0562(8) -0.0022(5) 0.0122(6) 0.0037(6)
Cl4 0.175(4) 0.108(3) 0.0878(18) 0.042(3) -0.003(2) -0.0165(16)
Cl5 0.106(2) 0.0968(19) 0.0923(17) 0.0129(16) 0.0130(15) 0.0199(15)
Cl6 0.175(5) 0.223(6) 0.142(4) -0.081(4) 0.028(3) -0.055(4)
Cl7 0.176(4) 0.141(3) 0.096(2) 0.016(3) 0.024(3) 0.028(2)
P1 0.0278(7) 0.0302(7) 0.0386(7) -0.0006(5) 0.0027(5) 0.0027(5)
P2 0.0252(6) 0.0304(7) 0.0359(7) -0.0012(5) 0.0040(5) 0.0006(5)
P3 0.0262(7) 0.0347(7) 0.0409(7) 0.0029(5) 0.0046(5) -0.0020(6)
P4 0.0303(7) 0.0310(7) 0.0452(7) 0.0036(5) 0.0037(6) -0.0029(6)
P5 0.0558(11) 0.0373(9) 0.0758(12) -0.0078(8) -0.0079(9) 0.0089(8)
F1 0.133(7) 0.198(9) 0.083(5) 0.022(6) -0.006(4) 0.021(5)
F2 0.069(4) 0.073(4) 0.223(9) -0.027(3) -0.003(5) -0.011(5)
F3 0.104(5) 0.048(3) 0.253(10) 0.009(3) 0.002(6) 0.013(5)
F4 0.077(4) 0.107(5) 0.194(8) -0.039(4) -0.034(5) -0.023(5)
F5 0.094(5) 0.063(4) 0.172(7) 0.010(3) 0.017(4) 0.029(4)
F6 0.162(9) 0.382(18) 0.085(5) 0.009(10) 0.048(6) 0.019(8)
O1 0.133(6) 0.075(4) 0.057(3) -0.050(4) -0.019(4) 0.002(3)
O2 0.048(3) 0.144(7) 0.081(4) 0.015(4) -0.004(3) -0.064(5)
C1 0.072(5) 0.041(4) 0.057(4) -0.020(4) -0.005(4) 0.011(3)
C2 0.029(3) 0.066(5) 0.073(5) 0.012(3) 0.012(3) -0.013(4)
C3 0.029(3) 0.032(3) 0.040(3) 0.003(2) 0.003(2) -0.006(2)
C4 0.031(3) 0.044(3) 0.041(3) -0.002(3) 0.012(3) 0.004(3)
C5 0.031(3) 0.048(4) 0.047(3) -0.004(3) 0.013(3) 0.002(3)
C6 0.030(3) 0.046(4) 0.060(4) 0.002(3) 0.014(3) -0.006(3)
C7 0.038(3) 0.032(3) 0.051(3) 0.007(3) -0.001(3) -0.002(3)
C8 0.032(3) 0.034(3) 0.039(3) -0.002(2) 0.002(2) -0.003(2)
C9 0.039(3) 0.038(3) 0.040(3) 0.001(3) 0.006(3) 0.004(3)
C10 0.050(4) 0.059(4) 0.048(4) -0.001(3) 0.013(3) 0.010(3)
C11 0.052(4) 0.078(5) 0.043(4) 0.007(4) 0.015(3) -0.001(3)
C12 0.061(5) 0.062(5) 0.051(4) 0.014(4) 0.011(3) -0.012(3)
C13 0.046(4) 0.043(4) 0.050(4) 0.005(3) 0.002(3) -0.006(3)
C14 0.027(3) 0.040(3) 0.042(3) -0.001(2) 0.009(2) 0.003(3)
C15 0.044(4) 0.039(3) 0.062(4) 0.010(3) 0.009(3) 0.006(3)
C16 0.053(4) 0.048(4) 0.065(4) 0.015(3) 0.011(3) 0.003(3)
C17 0.028(3) 0.068(5) 0.066(4) 0.013(3) 0.008(3) 0.024(4)
C18 0.034(3) 0.067(5) 0.056(4) 0.003(3) -0.004(3) 0.016(4)
C19 0.033(3) 0.053(4) 0.048(3) 0.001(3) 0.003(3) 0.003(3)
C20 0.030(3) 0.035(3) 0.043(3) -0.001(2) -0.003(2) -0.001(3)
C21 0.045(4) 0.043(3) 0.043(3) -0.006(3) 0.002(3) -0.001(3)
C22 0.064(5) 0.057(4) 0.051(4) -0.006(4) 0.013(3) -0.012(3)
C23 0.057(4) 0.047(4) 0.059(4) 0.000(3) -0.002(3) -0.018(3)
C24 0.047(4) 0.043(4) 0.074(5) -0.011(3) 0.003(4) -0.007(3)
C25 0.035(3) 0.041(3) 0.058(4) -0.005(3) 0.006(3) -0.001(3)
C26 0.034(3) 0.036(3) 0.050(3) 0.005(3) -0.005(3) -0.004(3)
C27 0.059(5) 0.064(5) 0.042(4) 0.004(4) -0.002(3) -0.001(3)
C28 0.082(6) 0.089(6) 0.049(4) 0.008(5) -0.006(4) -0.005(4)
C29 0.086(6) 0.056(5) 0.059(5) 0.001(4) -0.020(4) -0.010(4)
C30 0.054(5) 0.052(5) 0.094(6) 0.000(4) -0.032(5) 0.004(4)
C31 0.039(4) 0.053(4) 0.067(5) 0.001(3) -0.007(3) 0.002(4)
C32 0.035(3) 0.034(3) 0.048(3) 0.001(3) 0.002(3) -0.004(3)
C33 0.052(4) 0.045(4) 0.050(4) 0.008(3) 0.003(3) -0.000(3)
C34 0.068(5) 0.063(5) 0.045(4) 0.006(4) 0.008(3) 0.008(3)
C35 0.062(4) 0.048(4) 0.052(4) -0.007(3) 0.028(3) -0.008(3)
C36 0.041(4) 0.058(4) 0.061(4) -0.002(3) 0.018(3) -0.008(3)
C37 0.040(3) 0.047(4) 0.051(4) 0.004(3) 0.010(3) -0.006(3)
C38 0.041(3) 0.035(3) 0.055(4) 0.002(3) 0.012(3) -0.002(3)
C39 0.100(7) 0.033(4) 0.075(5) 0.001(4) -0.009(5) -0.001(4)
C40 0.109(8) 0.032(4) 0.101(7) 0.000(4) -0.003(6) 0.003(4)
C41 0.067(5) 0.035(4) 0.109(7) -0.004(4) 0.011(5) 0.014(4)
C42 0.092(7) 0.063(5) 0.082(6) 0.009(5) 0.014(5) 0.031(5)
C43 0.082(6) 0.053(5) 0.069(5) -0.005(4) 0.011(4) 0.012(4)
C44 0.135(12) 0.107(10) 0.174(14) 0.023(9) 0.044(11) 0.060(10)
C45 0.27(2) 0.061(7) 0.31(3) -0.033(9) 0.26(2) -0.020(10)

loop_
_atom_type_symbol
_atom_type_description
_atom_type_scat_dispersion_real
_atom_type_scat_dispersion_imag
_atom_type_scat_source
C C 0.0033 0.0016
;
International Tables for Crystallography
(1992, Vol. C, Tables 4.2.6.8 and 6.1.1.4)
;
H H 0.0000 0.0000
;
International Tables for Crystallography
(1992, Vol. C, Table 6.1.1.4)
;
O O 0.0106 0.0060
;
International Tables for Crystallography
(1992, Vol. C, Tables 4.2.6.8 and 6.1.1.4)
;
Ni Ni 0.3393 1.1124
;
International Tables for Crystallography
(1992, Vol. C, Tables 4.2.6.8 and 6.1.1.4)
;
Rh Rh -1.1178 0.9187
;
International Tables for Crystallography
(1992, Vol. C, Tables 4.2.6.8 and 6.1.1.4)
;
Cl Cl 0.1484 0.1585
;
International Tables for Crystallography
(1992, Vol. C, Tables 4.2.6.8 and 6.1.1.4)
;
P P 0.1023 0.0942
;
International Tables for Crystallography
(1992, Vol. C, Tables 4.2.6.8 and 6.1.1.4)
;
F F 0.0171 0.0103
;
International Tables for Crystallography
(1992, Vol. C, Tables 4.2.6.8 and 6.1.1.4)
;

loop_
_geom_angle_atom_site_label_1
_geom_angle_atom_site_label_2
_geom_angle_atom_site_label_3
_geom_angle
_geom_angle_publ_flag
Cl1 Rh1 Cl3 87.75(6) yes
Cl1 Rh1 P1 90.32(6) yes
Cl1 Rh1 C1 175.3(3) yes
Cl3 Rh1 P1 177.85(6) yes
Cl3 Rh1 C1 91.8(3) yes
P1 Rh1 C1 90.0(3) yes
Cl2 Rh2 Cl3 87.35(7) yes
Cl2 Rh2 P4 89.01(7) yes
Cl2 Rh2 C2 175.9(3) yes
Cl3 Rh2 P4 173.41(6) yes
Cl3 Rh2 C2 91.2(2) yes
P4 Rh2 C2 92.0(2) yes
Cl1 Ni1 Cl2 89.03(8) yes
Cl1 Ni1 P2 90.02(6) yes
Cl1 Ni1 P3 169.55(7) yes
Cl2 Ni1 P2 171.63(7) yes
Cl2 Ni1 P3 88.81(7) yes
P2 Ni1 P3 90.63(6) yes
Rh1 Cl1 Ni1 83.91(7) yes
Rh2 Cl2 Ni1 84.10(8) yes
Rh1 Cl3 Rh2 81.70(5) yes
Rh1 P1 C3 111.23(18) yes
Rh1 P1 C8 118.84(18) yes
Rh1 P1 C14 113.62(19) yes
C3 P1 C8 102.4(3) yes
C3 P1 C14 104.9(3) yes
C8 P1 C14 104.5(3) yes
Ni1 P2 C3 112.12(18) yes
Ni1 P2 C4 117.7(2) yes
Ni1 P2 C20 110.56(19) yes
C3 P2 C4 106.2(3) yes
C3 P2 C20 103.8(3) yes
C4 P2 C20 105.3(3) yes
Ni1 P3 C6 118.4(2) yes
Ni1 P3 C7 114.1(2) yes
Ni1 P3 C26 107.9(2) yes
C6 P3 C7 103.5(3) yes
C6 P3 C26 108.6(3) yes
C7 P3 C26 103.3(3) yes
Rh2 P4 C7 112.3(2) yes
Rh2 P4 C32 121.14(19) yes
Rh2 P4 C38 110.5(2) yes
C7 P4 C32 103.9(3) yes
C7 P4 C38 103.9(3) yes
C32 P4 C38 103.5(3) yes
F1 P5 F2 89.6(5) yes
F1 P5 F3 88.4(6) yes
F1 P5 F4 90.1(5) yes
F1 P5 F5 84.7(5) yes
F1 P5 F6 177.7(7) yes
F2 P5 F3 87.6(4) yes
F2 P5 F4 179.5(4) yes
F2 P5 F5 91.0(4) yes
F2 P5 F6 90.1(6) yes
F3 P5 F4 92.9(4) yes
F3 P5 F5 173.0(5) yes
F3 P5 F6 93.9(7) yes
F4 P5 F5 88.5(4) yes
F4 P5 F6 90.2(6) yes
F5 P5 F6 93.1(7) yes
Rh1 C1 O1 177.4(7) yes
Rh2 C2 O2 176.8(7) yes
P1 C3 P2 114.6(3) yes
P2 C4 C5 114.4(4) yes
C4 C5 C6 112.8(5) yes
P3 C6 C5 114.8(5) yes
P3 C7 P4 114.4(3) yes
P1 C8 C9 118.3(5) yes
P1 C8 C13 120.6(5) yes
C9 C8 C13 121.0(6) yes
C8 C9 C10 119.7(6) yes
C9 C10 C11 120.4(7) yes
C10 C11 C12 119.9(7) yes
C11 C12 C13 120.8(7) yes
C8 C13 C12 118.3(6) yes
P1 C14 C15 124.5(4) yes
P1 C14 C19 117.5(5) yes
C15 C14 C19 118.0(6) yes
C14 C15 C16 119.9(6) yes
C15 C16 C17 121.7(7) yes
C16 C17 C18 118.9(6) yes
C17 C18 C19 120.5(6) yes
C14 C19 C18 120.9(6) yes
P2 C20 C21 119.5(5) yes
P2 C20 C25 122.1(5) yes
C21 C20 C25 118.3(6) yes
C20 C21 C22 120.2(6) yes
C21 C22 C23 120.7(7) yes
C22 C23 C24 119.8(7) yes
C23 C24 C25 119.9(7) yes
C20 C25 C24 121.0(7) yes
P3 C26 C27 119.4(5) yes
P3 C26 C31 120.7(5) yes
C27 C26 C31 120.0(6) yes
C26 C27 C28 118.8(8) yes
C27 C28 C29 121.2(9) yes
C28 C29 C30 120.5(8) yes
C29 C30 C31 120.9(8) yes
C26 C31 C30 118.6(7) yes
P4 C32 C33 121.3(5) yes
P4 C32 C37 120.0(5) yes
C33 C32 C37 118.7(6) yes
C32 C33 C34 119.6(7) yes
C33 C34 C35 120.8(7) yes
C34 C35 C36 120.1(7) yes
C35 C36 C37 119.4(7) yes
C32 C37 C36 121.4(6) yes
P4 C38 C39 117.7(5) yes
P4 C38 C43 124.3(6) yes
C39 C38 C43 117.9(7) yes
C38 C39 C40 121.6(8) yes
C39 C40 C41 120.5(8) yes
C40 C41 C42 118.7(8) yes
C41 C42 C43 121.3(9) yes
C38 C43 C42 119.8(8) yes
Cl4 C44 Cl5 119.4(10) yes
Cl6 C45 Cl7 89.5(8) yes
P1 C3 H3A 108.612 no
P1 C3 H3B 108.607 no
P2 C3 H3A 108.619 no
P2 C3 H3B 108.609 no
H3A C3 H3B 107.573 no
P2 C4 H4A 108.648 no
P2 C4 H4B 108.652 no
C5 C4 H4A 108.652 no
C5 C4 H4B 108.654 no
H4A C4 H4B 107.597 no
C4 C5 H5A 109.018 no
C4 C5 H5B 109.021 no
C6 C5 H5A 109.012 no
C6 C5 H5B 109.022 no
H5A C5 H5B 107.799 no
P3 C6 H6A 108.574 no
P3 C6 H6B 108.570 no
C5 C6 H6A 108.562 no
C5 C6 H6B 108.569 no
H6A C6 H6B 107.550 no
P3 C7 H7A 108.647 no
P3 C7 H7B 108.648 no
P4 C7 H7A 108.658 no
P4 C7 H7B 108.662 no
H7A C7 H7B 107.607 no
C8 C9 H9 120.133 no
C10 C9 H9 120.144 no
C9 C10 H10 119.812 no
C11 C10 H10 119.819 no
C10 C11 H11 120.067 no
C12 C11 H11 120.045 no
C11 C12 H12 119.609 no
C13 C12 H12 119.602 no
C8 C13 H13 120.875 no
C12 C13 H13 120.869 no
C14 C15 H15 120.048 no
C16 C15 H15 120.063 no
C15 C16 H16 119.144 no
C17 C16 H16 119.133 no
C16 C17 H17 120.548 no
C18 C17 H17 120.563 no
C17 C18 H18 119.766 no
C19 C18 H18 119.773 no
C14 C19 H19 119.541 no
C18 C19 H19 119.538 no
C20 C21 H21 119.900 no
C22 C21 H21 119.918 no
C21 C22 H22 119.635 no
C23 C22 H22 119.615 no
C22 C23 H23 120.097 no
C24 C23 H23 120.088 no
C23 C24 H24 120.035 no
C25 C24 H24 120.047 no
C20 C25 H25 119.491 no
C24 C25 H25 119.502 no
C26 C27 H27 120.583 no
C28 C27 H27 120.576 no
C27 C28 H28 119.392 no
C29 C28 H28 119.378 no
C28 C29 H29 119.751 no
C30 C29 H29 119.741 no
C29 C30 H30 119.564 no
C31 C30 H30 119.561 no
C26 C31 H31 120.715 no
C30 C31 H31 120.723 no
C32 C33 H33 120.198 no
C34 C33 H33 120.211 no
C33 C34 H34 119.620 no
C35 C34 H34 119.616 no
C34 C35 H35 119.948 no
C36 C35 H35 119.949 no
C35 C36 H36 120.277 no
C37 C36 H36 120.291 no
C32 C37 H37 119.296 no
C36 C37 H37 119.271 no
C38 C39 H39 119.229 no
C40 C39 H39 119.221 no
C39 C40 H40 119.757 no
C41 C40 H40 119.780 no
C40 C41 H41 120.680 no
C42 C41 H41 120.648 no
C41 C42 H42 119.343 no
C43 C42 H42 119.317 no
C38 C43 H43 120.105 no
C42 C43 H43 120.141 no
Cl4 C44 H44A 107.473 no
Cl4 C44 H44B 107.459 no
Cl5 C44 H44A 107.468 no
Cl5 C44 H44B 107.469 no
H44A C44 H44B 106.971 no
Cl6 C45 H45A 113.716 no
Cl6 C45 H45B 113.720 no
Cl7 C45 H45A 113.730 no
Cl7 C45 H45B 113.710 no
H45A C45 H45B 110.968 no

loop_
_geom_bond_atom_site_label_1
_geom_bond_atom_site_label_2
_geom_bond_distance
_geom_bond_publ_flag
Rh1 Cl1 2.3910(19) yes
Rh1 Cl3 2.4342(15) yes
Rh1 P1 2.2276(14) yes
Rh1 C1 1.803(7) yes
Rh2 Cl2 2.353(3) yes
Rh2 Cl3 2.4518(14) yes
Rh2 P4 2.2481(15) yes
Rh2 C2 1.812(8) yes
Ni1 Cl1 2.2472(19) yes
Ni1 Cl2 2.206(3) yes
Ni1 P2 2.1687(15) yes
Ni1 P3 2.1788(16) yes
Cl4 C44 1.732(17) yes
Cl5 C44 1.678(15) yes
Cl6 C45 2.09(2) yes
Cl7 C45 1.96(3) yes
P1 C3 1.850(5) yes
P1 C8 1.827(6) yes
P1 C14 1.837(6) yes
P2 C3 1.829(5) yes
P2 C4 1.823(6) yes
P2 C20 1.808(6) yes
P3 C6 1.817(7) yes
P3 C7 1.829(6) yes
P3 C26 1.812(6) yes
P4 C7 1.844(6) yes
P4 C32 1.811(7) yes
P4 C38 1.817(6) yes
P5 F1 1.598(8) yes
P5 F2 1.575(7) yes
P5 F3 1.552(7) yes
P5 F4 1.563(7) yes
P5 F5 1.584(6) yes
P5 F6 1.510(9) yes
O1 C1 1.146(9) yes
O2 C2 1.134(10) yes
C4 C5 1.542(8) yes
C5 C6 1.521(9) yes
C8 C9 1.397(8) yes
C8 C13 1.386(9) yes
C9 C10 1.389(10) yes
C10 C11 1.393(11) yes
C11 C12 1.375(11) yes
C12 C13 1.426(11) yes
C14 C15 1.389(9) yes
C14 C19 1.402(8) yes
C15 C16 1.412(10) yes
C16 C17 1.367(10) yes
C17 C18 1.379(11) yes
C18 C19 1.404(9) yes
C20 C21 1.387(9) yes
C20 C25 1.407(9) yes
C21 C22 1.372(9) yes
C22 C23 1.386(11) yes
C23 C24 1.372(11) yes
C24 C25 1.369(10) yes
C26 C27 1.377(10) yes
C26 C31 1.440(9) yes
C27 C28 1.396(11) yes
C28 C29 1.370(14) yes
C29 C30 1.366(14) yes
C30 C31 1.379(11) yes
C32 C33 1.401(9) yes
C32 C37 1.402(9) yes
C33 C34 1.383(11) yes
C34 C35 1.405(11) yes
C35 C36 1.369(10) yes
C36 C37 1.389(10) yes
C38 C39 1.345(10) yes
C38 C43 1.379(10) yes
C39 C40 1.390(11) yes
C40 C41 1.349(14) yes
C41 C42 1.348(13) yes
C42 C43 1.395(12) yes
C3 H3A 0.990 no
C3 H3B 0.990 no
C4 H4A 0.990 no
C4 H4B 0.990 no
C5 H5A 0.990 no
C5 H5B 0.990 no
C6 H6A 0.990 no
C6 H6B 0.990 no
C7 H7A 0.990 no
C7 H7B 0.990 no
C9 H9 0.950 no
C10 H10 0.950 no
C11 H11 0.950 no
C12 H12 0.950 no
C13 H13 0.950 no
C15 H15 0.950 no
C16 H16 0.950 no
C17 H17 0.950 no
C18 H18 0.950 no
C19 H19 0.950 no
C21 H21 0.950 no
C22 H22 0.950 no
C23 H23 0.950 no
C24 H24 0.950 no
C25 H25 0.950 no
C27 H27 0.950 no
C28 H28 0.950 no
C29 H29 0.950 no
C30 H30 0.950 no
C31 H31 0.950 no
C33 H33 0.950 no
C34 H34 0.950 no
C35 H35 0.950 no
C36 H36 0.950 no
C37 H37 0.950 no
C39 H39 0.950 no
C40 H40 0.950 no
C41 H41 0.950 no
C42 H42 0.950 no
C43 H43 0.950 no
C44 H44A 0.990 no
C44 H44B 0.990 no
C45 H45A 0.990 no
C45 H45B 0.990 no

loop_
_geom_contact_atom_site_label_1
_geom_contact_atom_site_label_2
_geom_contact_distance
_geom_contact_publ_flag
_geom_contact_site_symmetry_2
Ni1 C21 3.455(6) no .
Ni1 C27 3.383(7) no .
Cl1 C3 3.055(6) no .
Cl2 C7 3.069(7) no .
Cl2 C27 3.563(8) no .
P2 C6 3.353(7) no .
P3 C4 3.340(6) no .
O1 O2 3.507(10) no .
O1 C13 3.483(10) no .
O2 C33 3.504(10) no .
C1 C2 3.417(10) no .
C1 C8 3.409(10) no .
C1 C13 3.245(11) no .
C1 C19 3.518(10) no .
C2 C32 3.446(9) no .
C2 C33 3.282(10) no .
C3 C9 3.296(8) no .
C3 C15 3.181(8) no .
C4 C8 3.426(7) no .
C4 C25 3.128(9) no .
C5 C20 3.408(9) no .
C5 C25 3.430(9) no .
C5 C26 3.489(9) no .
C5 C31 3.543(9) no .
C6 C31 3.204(10) no .
C7 C37 3.397(9) no .
C7 C43 3.155(10) no .
C8 C11 2.786(10) no .
C8 C19 3.341(8) no .
C9 C12 2.781(10) no .
C9 C14 3.242(8) no .
C10 C13 2.799(10) no .
C14 C17 2.824(9) no .
C15 C18 2.776(9) no .
C16 C19 2.752(10) no .
C20 C23 2.778(9) no .
C21 C24 2.770(10) no .
C21 C27 3.299(10) no .
C22 C25 2.744(10) no .
C26 C29 2.770(10) no .
C27 C30 2.787(12) no .
C28 C31 2.770(12) no .
C32 C35 2.793(10) no .
C32 C39 3.190(10) no .
C33 C36 2.799(10) no .
C34 C37 2.757(10) no .
C37 C38 3.182(10) no .
C37 C39 3.410(11) no .
C38 C41 2.781(10) no .
C39 C42 2.702(13) no .
C40 C43 2.721(12) no .
Cl1 C31 3.468(8) no 1_655
Cl2 C42 3.400(11) no 3_565
Cl4 O1 3.475(7) no 2_655
Cl5 C19 3.551(8) no 2_655
Cl5 C36 3.552(8) no 1_655
Cl6 O2 3.557(10) no .
Cl7 C43 3.594(11) no 1_655
F1 C34 3.354(10) no 2_655
F2 C3 3.515(9) no 1_665
F2 C15 3.360(9) no 1_665
F3 C12 3.526(12) no 2_655
F3 C40 3.328(11) no 1_655
F4 C29 3.402(11) no 3_565
F4 C40 3.599(11) no 1_655
F4 C41 3.590(12) no 1_655
F4 C44 3.256(19) no .
F5 C3 3.398(9) no 1_665
F5 C4 3.494(9) no 1_665
F5 C17 3.381(10) no 1_565
F5 C25 3.167(10) no 1_665
F6 C22 3.406(14) no 3_665
O1 Cl4 3.475(7) no 2_645
O1 C35 3.321(10) no 1_655
O1 C36 3.562(10) no 1_655
O2 Cl6 3.557(10) no .
O2 C10 3.406(10) no 2_555
C3 F2 3.515(9) no 1_445
C3 F5 3.398(9) no 1_445
C4 F5 3.494(9) no 1_445
C10 O2 3.406(10) no 2_545
C12 F3 3.526(12) no 2_645
C15 F2 3.360(9) no 1_445
C17 F5 3.381(10) no 1_545
C19 Cl5 3.551(8) no 2_645
C22 F6 3.406(14) no 3_665
C24 C24 3.533(10) no 3_455
C25 F5 3.167(10) no 1_445
C29 F4 3.402(11) no 3_565
C30 C41 3.584(11) no 3_465
C31 Cl1 3.468(8) no 1_455
C34 F1 3.354(10) no 2_645
C35 O1 3.321(10) no 1_455
C36 Cl5 3.552(8) no 1_455
C36 O1 3.562(10) no 1_455
C40 F3 3.328(11) no 1_455
C40 F4 3.599(11) no 1_455
C41 F4 3.590(12) no 1_455
C41 C30 3.584(11) no 3_465
C42 Cl2 3.400(11) no 3_565
C43 Cl7 3.594(11) no 1_455
C44 F4 3.256(19) no .
Rh1 H3A 3.5467 no .
Rh1 H13 3.1617 no .
Rh2 H33 3.2801 no .
Ni1 H3A 3.5332 no .
Ni1 H4B 3.5874 no .
Ni1 H21 2.9757 no .
Ni1 H27 2.9010 no .
Cl1 H3A 2.7060 no .
Cl1 H21 2.9642 no .
Cl2 H7B 2.7888 no .
Cl2 H27 2.8105 no .
P1 H4B 3.4564 no .
P1 H9 2.8527 no .
P1 H13 2.9059 no .
P1 H15 2.9863 no .
P1 H19 2.8349 no .
P2 H5A 2.9437 no .
P2 H21 2.8524 no .
P2 H25 2.9228 no .
P3 H5A 2.9353 no .
P3 H27 2.8526 no .
P3 H31 2.9448 no .
P4 H6A 3.4205 no .
P4 H33 2.9114 no .
P4 H37 2.8702 no .
P4 H39 2.7702 no .
P4 H43 2.9595 no .
O1 H13 2.9197 no .
O1 H19 2.9570 no .
O2 H33 2.9939 no .
O2 H39 3.3060 no .
C1 H13 2.6404 no .
C1 H19 2.9130 no .
C2 H33 2.7194 no .
C2 H39 3.1931 no .
C3 H4A 3.0053 no .
C3 H4B 3.0820 no .
C3 H9 3.1120 no .
C3 H15 2.7258 no .
C4 H3B 2.9230 no .
C4 H6A 2.7045 no .
C4 H6B 3.3866 no .
C4 H25 2.6827 no .
C5 H25 3.0168 no .
C5 H31 3.1396 no .
C6 H4A 3.3825 no .
C6 H4B 2.7043 no .
C6 H7A 2.8298 no .
C6 H31 2.7781 no .
C7 H6A 3.0076 no .
C7 H6B 2.9395 no .
C7 H37 3.2097 no .
C7 H43 2.7240 no .
C8 H3B 2.8850 no .
C8 H4A 3.5673 no .
C8 H4B 2.7305 no .
C8 H10 3.2669 no .
C8 H12 3.2712 no .
C8 H19 3.0874 no .
C9 H3B 2.8693 no .
C9 H4A 3.4861 no .
C9 H4B 3.1723 no .
C9 H11 3.2699 no .
C9 H13 3.2825 no .
C10 H4B 3.5280 no .
C10 H12 3.2525 no .
C11 H4B 3.5350 no .
C11 H9 3.2710 no .
C11 H13 3.2917 no .
C12 H4B 3.1539 no .
C12 H10 3.2510 no .
C12 H33 3.5382 no .
C12 H34 3.3013 no .
C13 H4B 2.7244 no .
C13 H9 3.2763 no .
C13 H11 3.2937 no .
C13 H33 3.2272 no .
C14 H3A 3.0132 no .
C14 H3B 3.0669 no .
C14 H9 2.8988 no .
C14 H16 3.2747 no .
C14 H18 3.2935 no .
C15 H3A 2.9287 no .
C15 H3B 3.1516 no .
C15 H9 3.4046 no .
C15 H17 3.2859 no .
C15 H19 3.2522 no .
C16 H18 3.2233 no .
C17 H15 3.2763 no .
C17 H19 3.2670 no .
C18 H16 3.2216 no .
C19 H9 3.4813 no .
C19 H15 3.2567 no .
C19 H17 3.2765 no .
C20 H3A 2.8970 no .
C20 H3B 3.0667 no .
C20 H4A 2.9907 no .
C20 H5A 2.9578 no .
C20 H22 3.2473 no .
C20 H24 3.2735 no .
C21 H3A 3.3136 no .
C21 H23 3.2525 no .
C21 H25 3.2568 no .
C21 H27 3.2304 no .
C22 H24 3.2460 no .
C23 H21 3.2535 no .
C23 H25 3.2277 no .
C24 H22 3.2416 no .
C25 H3B 3.5300 no .
C25 H4A 2.8554 no .
C25 H5A 2.7979 no .
C25 H21 3.2623 no .
C25 H23 3.2307 no .
C26 H5A 3.0536 no .
C26 H6B 3.0543 no .
C26 H7A 3.1120 no .
C26 H7B 2.8464 no .
C26 H28 3.2436 no .
C26 H30 3.2869 no .
C27 H7B 3.2701 no .
C27 H21 3.1173 no .
C27 H29 3.2637 no .
C27 H31 3.2960 no .
C28 H30 3.2293 no .
C29 H27 3.2650 no .
C29 H31 3.2468 no .
C30 H28 3.2278 no .
C31 H5A 2.9194 no .
C31 H6B 2.9260 no .
C31 H7A 3.5339 no .
C31 H27 3.3041 no .
C31 H29 3.2426 no .
C32 H6A 2.9200 no .
C32 H7A 2.8385 no .
C32 H34 3.2634 no .
C32 H36 3.2901 no .
C32 H39 2.8327 no .
C33 H6A 2.8762 no .
C33 H12 3.5214 no .
C33 H13 3.4000 no .
C33 H35 3.2765 no .
C33 H37 3.2681 no .
C33 H39 3.5854 no .
C34 H6A 3.4986 no .
C34 H12 3.1780 no .
C34 H36 3.2654 no .
C35 H33 3.2815 no .
C35 H37 3.2352 no .
C36 H34 3.2561 no .
C37 H6A 3.5604 no .
C37 H7A 2.9427 no .
C37 H33 3.2739 no .
C37 H35 3.2424 no .
C37 H39 3.1790 no .
C38 H7A 3.1108 no .
C38 H7B 2.8995 no .
C38 H37 2.8425 no .
C38 H40 3.2337 no .
C38 H42 3.2518 no .
C39 H37 3.2053 no .
C39 H41 3.2412 no .
C39 H43 3.1970 no .
C40 H42 3.1782 no .
C41 H39 3.2245 no .
C41 H43 3.2417 no .
C42 H40 3.1805 no .
C43 H7A 3.3111 no .
C43 H7B 2.7593 no .
C43 H37 3.5130 no .
C43 H39 3.1959 no .
C43 H41 3.2521 no .
H3A H15 2.2989 no .
H3A H21 3.2099 no .
H3B H4A 2.6790 no .
H3B H4B 3.1265 no .
H3B H9 2.5074 no .
H3B H15 2.6536 no .
H3B H25 3.3823 no .
H4A H5A 2.4166 no .
H4A H5B 2.3201 no .
H4A H6A 3.5653 no .
H4A H25 2.1869 no .
H4B H5A 2.8746 no .
H4B H5B 2.4128 no .
H4B H6A 2.4821 no .
H4B H6B 3.5734 no .
H4B H13 3.0443 no .
H5A H6A 2.8586 no .
H5A H6B 2.3921 no .
H5A H25 2.5125 no .
H5A H31 2.6234 no .
H5B H6A 2.3874 no .
H5B H6B 2.3038 no .
H5B H25 3.3906 no .
H5B H31 3.5345 no .
H6A H7A 3.0011 no .
H6A H33 2.9870 no .
H6B H7A 2.5755 no .
H6B H31 2.2770 no .
H7A H31 3.3578 no .
H7A H37 2.6248 no .
H7A H43 2.9143 no .
H7B H27 3.2099 no .
H7B H43 2.1011 no .
H9 H10 2.3385 no .
H9 H15 3.5286 no .
H10 H11 2.3414 no .
H11 H12 2.3199 no .
H12 H13 2.3825 no .
H12 H33 3.1412 no .
H12 H34 2.4439 no .
H13 H33 2.5389 no .
H15 H16 2.3510 no .
H16 H17 2.3121 no .
H17 H18 2.3343 no .
H18 H19 2.3439 no .
H21 H22 2.3157 no .
H21 H27 2.7817 no .
H22 H23 2.3325 no .
H22 H28 3.4585 no .
H23 H24 2.3240 no .
H24 H25 2.3121 no .
H27 H28 2.3455 no .
H28 H29 2.3071 no .
H29 H30 2.3065 no .
H30 H31 2.3335 no .
H33 H34 2.3303 no .
H34 H35 2.3489 no .
H35 H36 2.3224 no .
H36 H37 2.3327 no .
H37 H39 3.2359 no .
H39 H40 2.3276 no .
H40 H41 2.3063 no .
H41 H42 2.2978 no .
H42 H43 2.3372 no .
Rh1 H5B 3.4757 no 1_655
Rh1 H6B 2.9968 no 1_655
Rh1 H31 3.5494 no 1_655
Rh2 H45A 2.9766 no .
Cl1 H23 3.3272 no 3_555
Cl1 H30 3.1397 no 1_655
Cl1 H31 2.7233 no 1_655
Cl2 H42 3.0473 no 3_565
Cl2 H45B 2.9761 no 3_565
Cl3 H6B 2.7596 no 1_655
Cl3 H7A 3.0861 no 1_655
Cl3 H31 3.2615 no 1_655
Cl3 H37 3.4825 no 1_655
Cl3 H42 3.3719 no 3_565
Cl4 H16 3.4240 no 1_565
Cl4 H28 3.0499 no 3_565
Cl4 H29 3.3598 no 3_565
Cl4 H35 3.3554 no 2_555
Cl5 H19 2.8813 no 2_655
Cl5 H36 3.3258 no 1_655
Cl5 H37 3.4969 no 1_655
Cl5 H39 3.5823 no 1_655
Cl6 H11 3.2614 no 2_555
Cl6 H36 3.5635 no 1_655
Cl7 H7B 3.0889 no 3_565
Cl7 H37 3.3046 no 1_655
Cl7 H43 3.5804 no 1_655
Cl7 H43 2.9387 no 3_565
P5 H3B 3.3454 no 1_665
P5 H34 3.5444 no 2_655
P5 H40 3.5418 no 1_655
F1 H9 3.3739 no 1_665
F1 H10 3.5773 no 1_665
F1 H12 2.8872 no 2_655
F1 H17 2.8879 no 1_565
F1 H34 2.6161 no 2_655
F1 H44B 3.2058 no .
F2 H3B 2.6179 no 1_665
F2 H9 2.7451 no 1_665
F2 H15 2.9254 no 1_665
F2 H22 3.2901 no 3_665
F2 H34 2.9460 no 2_655
F2 H35 3.5264 no 2_655
F3 H11 3.5248 no 2_655
F3 H12 2.7917 no 2_655
F3 H28 3.5900 no 3_665
F3 H34 3.2051 no 2_655
F3 H40 2.4489 no 1_655
F3 H41 3.5169 no 1_655
F4 H16 3.2924 no 1_565
F4 H29 2.6083 no 3_565
F4 H30 3.2701 no 3_565
F4 H40 3.0289 no 1_655
F4 H41 3.0011 no 1_655
F4 H44A 2.7705 no .
F4 H44B 2.8000 no .
F5 H3B 2.4922 no 1_665
F5 H4A 2.6087 no 1_665
F5 H9 3.2987 no 1_665
F5 H16 3.2923 no 1_565
F5 H17 2.8204 no 1_565
F5 H25 2.5814 no 1_665
F6 H3B 3.3612 no 1_665
F6 H21 3.1882 no 3_665
F6 H22 2.6181 no 3_665
F6 H28 3.5711 no 3_665
F6 H30 3.5540 no 3_565
F6 H41 3.3042 no 1_655
O1 H35 3.1616 no 1_655
O1 H36 3.5880 no 1_655
O1 H44B 3.1245 no 2_645
O2 H10 2.5915 no 2_555
O2 H11 3.3643 no 2_555
O2 H17 3.3585 no 2_655
O2 H18 3.1318 no 2_655
O2 H36 2.9451 no 1_655
C1 H6B 3.3951 no 1_655
C2 H10 3.3022 no 2_555
C2 H36 3.5003 no 1_655
C2 H45A 3.5120 no .
C3 H22 3.2136 no 3_555
C3 H23 3.4489 no 3_555
C10 H18 3.3331 no 1_455
C10 H39 3.0097 no 2_545
C11 H18 3.1350 no 1_455
C11 H39 2.9208 no 2_545
C11 H40 3.2527 no 2_545
C14 H5B 2.8559 no 1_655
C15 H5B 3.2169 no 1_655
C15 H22 3.5716 no 3_555
C15 H23 3.1412 no 3_555
C15 H35 3.5109 no 2_545
C16 H4A 3.3641 no 1_655
C16 H5B 3.4390 no 1_655
C16 H25 3.4100 no 1_655
C16 H35 3.2176 no 2_545
C17 H4A 3.0060 no 1_655
C17 H5B 3.3879 no 1_655
C17 H35 3.1438 no 2_545
C18 H4A 3.3804 no 1_655
C18 H5B 3.0833 no 1_655
C18 H35 3.3275 no 2_545
C18 H36 3.1855 no 2_545
C19 H5B 2.7787 no 1_655
C22 H3A 2.9372 no 3_555
C22 H15 3.1831 no 3_555
C23 H3A 2.9246 no 3_555
C23 H15 3.1251 no 3_555
C23 H24 3.3487 no 3_455
C24 H24 3.1929 no 3_455
C24 H30 3.2073 no 3_455
C27 H45B 3.1942 no 3_565
C28 H44A 3.3831 no 3_565
C29 H16 3.4835 no 3_555
C29 H24 3.2032 no 3_455
C29 H41 3.4521 no 3_465
C29 H44A 2.9107 no 3_565
C30 H24 2.8010 no 3_455
C30 H41 2.9427 no 3_465
C30 H42 3.5085 no 3_465
C31 H24 3.5058 no 3_455
C31 H42 3.4897 no 3_465
C32 H10 3.5521 no 2_555
C33 H10 3.1770 no 2_555
C34 H9 3.3219 no 2_555
C34 H10 3.3752 no 2_555
C35 H9 3.2897 no 2_555
C38 H45A 3.2527 no .
C39 H11 3.2529 no 2_555
C39 H45A 3.4371 no .
C40 H11 3.3597 no 2_555
C40 H44A 3.4235 no 1_455
C40 H45B 3.4319 no .
C41 H30 3.2587 no 3_465
C41 H44A 3.5739 no 1_455
C41 H45B 3.3869 no .
C42 H45B 3.5476 no .
C43 H45A 3.5057 no .
C44 H29 3.1204 no 3_565
C45 H7B 3.4108 no 3_565
C45 H27 3.5441 no 3_565
C45 H43 3.2858 no 3_565
H3A C22 2.9372 no 3_555
H3A C23 2.9246 no 3_555
H3A H22 2.4883 no 3_555
H3A H23 2.4841 no 3_555
H3B P5 3.3454 no 1_445
H3B F2 2.6179 no 1_445
H3B F5 2.4922 no 1_445
H3B F6 3.3612 no 1_445
H3B H22 3.0601 no 3_555
H4A F5 2.6087 no 1_445
H4A C16 3.3641 no 1_455
H4A C17 3.0060 no 1_455
H4A C18 3.3804 no 1_455
H4A H17 3.0534 no 1_455
H5A H23 3.4608 no 3_455
H5B Rh1 3.4757 no 1_455
H5B C14 2.8559 no 1_455
H5B C15 3.2169 no 1_455
H5B C16 3.4390 no 1_455
H5B C17 3.3879 no 1_455
H5B C18 3.0833 no 1_455
H5B C19 2.7787 no 1_455
H5B H18 3.5947 no 1_455
H5B H19 3.1308 no 1_455
H6B Rh1 2.9968 no 1_455
H6B Cl3 2.7596 no 1_455
H6B C1 3.3951 no 1_455
H7A Cl3 3.0861 no 1_455
H7B Cl7 3.0889 no 3_565
H7B C45 3.4108 no 3_565
H7B H45B 3.0209 no 3_565
H9 F1 3.3739 no 1_445
H9 F2 2.7451 no 1_445
H9 F5 3.2987 no 1_445
H9 C34 3.3219 no 2_545
H9 C35 3.2897 no 2_545
H9 H34 3.3507 no 2_545
H9 H35 3.3047 no 2_545
H10 F1 3.5773 no 1_445
H10 O2 2.5915 no 2_545
H10 C2 3.3022 no 2_545
H10 C32 3.5521 no 2_545
H10 C33 3.1770 no 2_545
H10 C34 3.3752 no 2_545
H10 H17 3.2527 no 1_455
H10 H18 3.2358 no 1_455
H10 H33 3.3222 no 2_545
H10 H39 2.7785 no 2_545
H11 Cl6 3.2614 no 2_545
H11 F3 3.5248 no 2_645
H11 O2 3.3643 no 2_545
H11 C39 3.2529 no 2_545
H11 C40 3.3597 no 2_545
H11 H18 2.9082 no 1_455
H11 H39 2.5968 no 2_545
H11 H40 2.7992 no 2_545
H12 F1 2.8872 no 2_645
H12 F3 2.7917 no 2_645
H12 H40 3.4849 no 2_545
H15 F2 2.9254 no 1_445
H15 C22 3.1831 no 3_555
H15 C23 3.1251 no 3_555
H15 H22 2.6233 no 3_555
H15 H23 2.5031 no 3_555
H16 Cl4 3.4240 no 1_545
H16 F4 3.2924 no 1_545
H16 F5 3.2923 no 1_545
H16 C29 3.4835 no 3_555
H16 H25 3.1901 no 1_655
H16 H29 2.7355 no 3_555
H16 H35 3.5966 no 2_545
H17 F1 2.8879 no 1_545
H17 F5 2.8204 no 1_545
H17 O2 3.3585 no 2_645
H17 H4A 3.0534 no 1_655
H17 H10 3.2527 no 1_655
H17 H35 3.4969 no 2_545
H18 O2 3.1318 no 2_645
H18 C10 3.3331 no 1_655
H18 C11 3.1350 no 1_655
H18 H5B 3.5947 no 1_655
H18 H10 3.2358 no 1_655
H18 H11 2.9082 no 1_655
H18 H36 2.9807 no 2_545
H19 Cl5 2.8813 no 2_645
H19 H5B 3.1308 no 1_655
H21 F6 3.1882 no 3_665
H22 F2 3.2901 no 3_665
H22 F6 2.6181 no 3_665
H22 C3 3.2136 no 3_555
H22 C15 3.5716 no 3_555
H22 H3A 2.4883 no 3_555
H22 H3B 3.0601 no 3_555
H22 H15 2.6233 no 3_555
H23 Cl1 3.3272 no 3_555
H23 C3 3.4489 no 3_555
H23 C15 3.1412 no 3_555
H23 H3A 2.4841 no 3_555
H23 H5A 3.4608 no 3_455
H23 H15 2.5031 no 3_555
H23 H24 3.3610 no 3_455
H24 C23 3.3487 no 3_455
H24 C24 3.1929 no 3_455
H24 C29 3.2032 no 3_455
H24 C30 2.8010 no 3_455
H24 C31 3.5058 no 3_455
H24 H23 3.3610 no 3_455
H24 H24 3.1164 no 3_455
H24 H29 3.2656 no 3_455
H24 H30 2.5666 no 3_455
H25 F5 2.5814 no 1_445
H25 C16 3.4100 no 1_455
H25 H16 3.1901 no 1_455
H27 C45 3.5441 no 3_565
H27 H45B 2.7199 no 3_565
H28 Cl4 3.0499 no 3_565
H28 F3 3.5900 no 3_665
H28 F6 3.5711 no 3_665
H28 H44A 3.2310 no 3_565
H29 Cl4 3.3598 no 3_565
H29 F4 2.6083 no 3_565
H29 C44 3.1204 no 3_565
H29 H16 2.7355 no 3_555
H29 H24 3.2656 no 3_455
H29 H41 3.3938 no 3_465
H29 H44A 2.3453 no 3_565
H29 H44B 3.3750 no 3_565
H30 Cl1 3.1397 no 1_455
H30 F4 3.2701 no 3_565
H30 F6 3.5540 no 3_565
H30 C24 3.2073 no 3_455
H30 C41 3.2587 no 3_465
H30 H24 2.5666 no 3_455
H30 H41 2.4505 no 3_465
H30 H42 3.4408 no 3_465
H31 Rh1 3.5494 no 1_455
H31 Cl1 2.7233 no 1_455
H31 Cl3 3.2615 no 1_455
H31 H42 3.3977 no 3_465
H33 H10 3.3222 no 2_555
H34 P5 3.5444 no 2_645
H34 F1 2.6161 no 2_645
H34 F2 2.9460 no 2_645
H34 F3 3.2051 no 2_645
H34 H9 3.3507 no 2_555
H35 Cl4 3.3554 no 2_545
H35 F2 3.5264 no 2_645
H35 O1 3.1616 no 1_455
H35 C15 3.5109 no 2_555
H35 C16 3.2176 no 2_555
H35 C17 3.1438 no 2_555
H35 C18 3.3275 no 2_555
H35 H9 3.3047 no 2_555
H35 H16 3.5966 no 2_555
H35 H17 3.4969 no 2_555
H36 Cl5 3.3258 no 1_455
H36 Cl6 3.5635 no 1_455
H36 O1 3.5880 no 1_455
H36 O2 2.9451 no 1_455
H36 C2 3.5003 no 1_455
H36 C18 3.1855 no 2_555
H36 H18 2.9807 no 2_555
H37 Cl3 3.4825 no 1_455
H37 Cl5 3.4969 no 1_455
H37 Cl7 3.3046 no 1_455
H39 Cl5 3.5823 no 1_455
H39 C10 3.0097 no 2_555
H39 C11 2.9208 no 2_555
H39 H10 2.7785 no 2_555
H39 H11 2.5968 no 2_555
H40 P5 3.5418 no 1_455
H40 F3 2.4489 no 1_455
H40 F4 3.0289 no 1_455
H40 C11 3.2527 no 2_555
H40 H11 2.7992 no 2_555
H40 H12 3.4849 no 2_555
H40 H44A 3.3096 no 1_455
H41 F3 3.5169 no 1_455
H41 F4 3.0011 no 1_455
H41 F6 3.3042 no 1_455
H41 C29 3.4521 no 3_465
H41 C30 2.9427 no 3_465
H41 H29 3.3938 no 3_465
H41 H30 2.4505 no 3_465
H41 H44A 3.5352 no 1_455
H42 Cl2 3.0473 no 3_565
H42 Cl3 3.3719 no 3_565
H42 C30 3.5085 no 3_465
H42 C31 3.4897 no 3_465
H42 H30 3.4408 no 3_465
H42 H31 3.3977 no 3_465
H43 Cl7 3.5804 no 1_455
H43 Cl7 2.9387 no 3_565
H43 C45 3.2858 no 3_565
H43 H45A 3.1587 no 3_565
H43 H45B 3.3883 no 3_565
H44A F4 2.7705 no .
H44A C28 3.3831 no 3_565
H44A C29 2.9107 no 3_565
H44A C40 3.4235 no 1_655
H44A C41 3.5739 no 1_655
H44A H28 3.2310 no 3_565
H44A H29 2.3453 no 3_565
H44A H40 3.3096 no 1_655
H44A H41 3.5352 no 1_655
H44B F1 3.2058 no .
H44B F4 2.8000 no .
H44B O1 3.1245 no 2_655
H44B H29 3.3750 no 3_565
H45A Rh2 2.9766 no .
H45A C2 3.5120 no .
H45A C38 3.2527 no .
H45A C39 3.4371 no .
H45A C43 3.5057 no .
H45A H43 3.1587 no 3_565
H45B Cl2 2.9761 no 3_565
H45B C27 3.1942 no 3_565
H45B C40 3.4319 no .
H45B C41 3.3869 no .
H45B C42 3.5476 no .
H45B H7B 3.0209 no 3_565
H45B H27 2.7199 no 3_565
H45B H43 3.3883 no 3_565

loop_
_geom_torsion_atom_site_label_1
_geom_torsion_atom_site_label_2
_geom_torsion_atom_site_label_3
_geom_torsion_atom_site_label_4
_geom_torsion
_geom_torsion_publ_flag
Cl1 Rh1 Cl3 Rh2 90.63(5) no
Cl3 Rh1 Cl1 Ni1 -93.44(5) no
Cl1 Rh1 P1 C3 -18.32(8) no
Cl1 Rh1 P1 C8 -136.74(8) no
Cl1 Rh1 P1 C14 99.76(7) no
P1 Rh1 Cl1 Ni1 87.51(6) no
C1 Rh1 Cl3 Rh2 -94.1(3) no
C1 Rh1 P1 C3 166.4(3) no
C1 Rh1 P1 C8 48.0(3) no
C1 Rh1 P1 C14 -75.5(3) no
Cl2 Rh2 Cl3 Rh1 -91.25(6) no
Cl3 Rh2 Cl2 Ni1 94.93(6) no
Cl2 Rh2 P4 C7 21.46(9) no
Cl2 Rh2 P4 C32 144.86(9) no
Cl2 Rh2 P4 C38 -93.98(9) no
P4 Rh2 Cl2 Ni1 -90.56(7) no
C2 Rh2 Cl3 Rh1 92.6(3) no
C2 Rh2 P4 C7 -162.5(3) no
C2 Rh2 P4 C32 -39.1(3) no
C2 Rh2 P4 C38 82.1(3) no
Cl1 Ni1 Cl2 Rh2 -97.81(7) no
Cl2 Ni1 Cl1 Rh1 96.57(7) no
Cl1 Ni1 P2 C3 27.53(8) no
Cl1 Ni1 P2 C4 151.17(8) no
Cl1 Ni1 P2 C20 -87.77(8) no
P2 Ni1 Cl1 Rh1 -91.75(5) no
Cl2 Ni1 P3 C6 -149.70(9) no
Cl2 Ni1 P3 C7 -27.57(9) no
Cl2 Ni1 P3 C26 86.59(9) no
P3 Ni1 Cl2 Rh2 92.42(6) no
P2 Ni1 P3 C6 38.65(8) no
P2 Ni1 P3 C7 160.78(7) no
P2 Ni1 P3 C26 -85.05(7) no
P3 Ni1 P2 C3 -162.91(7) no
P3 Ni1 P2 C4 -39.26(8) no
P3 Ni1 P2 C20 81.80(7) no
Rh1 P1 C3 P2 -53.5(4) no
Rh1 P1 C8 C9 -177.3(3) no
Rh1 P1 C8 C13 7.0(5) no
Rh1 P1 C14 C15 -108.5(4) no
Rh1 P1 C14 C19 70.3(4) no
C3 P1 C8 C9 59.8(4) no
C3 P1 C8 C13 -116.0(4) no
C8 P1 C3 P2 74.5(4) no
C3 P1 C14 C15 13.2(5) no
C3 P1 C14 C19 -168.0(4) no
C14 P1 C3 P2 -176.7(3) no
C8 P1 C14 C15 120.5(5) no
C8 P1 C14 C19 -60.7(5) no
C14 P1 C8 C9 -49.4(4) no
C14 P1 C8 C13 134.9(4) no
Ni1 P2 C3 P1 50.3(4) no
Ni1 P2 C4 C5 58.2(4) no
Ni1 P2 C20 C21 30.3(4) no
Ni1 P2 C20 C25 -147.6(3) no
C3 P2 C4 C5 -175.2(4) no
C4 P2 C3 P1 -79.6(4) no
C3 P2 C20 C21 -90.1(4) no
C3 P2 C20 C25 92.0(4) no
C20 P2 C3 P1 169.6(3) no
C4 P2 C20 C21 158.5(4) no
C4 P2 C20 C25 -19.4(5) no
C20 P2 C4 C5 -65.5(4) no
Ni1 P3 C6 C5 -56.7(4) no
Ni1 P3 C7 P4 -46.8(4) no
Ni1 P3 C26 C27 -31.1(5) no
Ni1 P3 C26 C31 149.5(4) no
C6 P3 C7 P4 83.1(4) no
C7 P3 C6 C5 175.9(4) no
C6 P3 C26 C27 -160.5(4) no
C6 P3 C26 C31 20.1(5) no
C26 P3 C6 C5 66.6(4) no
C7 P3 C26 C27 90.1(5) no
C7 P3 C26 C31 -89.3(5) no
C26 P3 C7 P4 -163.7(4) no
Rh2 P4 C7 P3 47.6(4) no
Rh2 P4 C32 C33 -13.0(5) no
Rh2 P4 C32 C37 168.3(3) no
Rh2 P4 C38 C39 -78.6(5) no
Rh2 P4 C38 C43 98.2(5) no
C7 P4 C32 C33 114.2(4) no
C7 P4 C32 C37 -64.5(5) no
C32 P4 C7 P3 -85.0(4) no
C7 P4 C38 C39 160.8(5) no
C7 P4 C38 C43 -22.4(6) no
C38 P4 C7 P3 167.0(4) no
C32 P4 C38 C39 52.5(5) no
C32 P4 C38 C43 -130.7(5) no
C38 P4 C32 C33 -137.5(4) no
C38 P4 C32 C37 43.8(5) no
P2 C4 C5 C6 -67.2(6) no
C4 C5 C6 P3 66.3(6) no
P1 C8 C9 C10 -174.4(3) no
P1 C8 C13 C12 175.2(4) no
C9 C8 C13 C12 -0.5(8) no
C13 C8 C9 C10 1.4(8) no
C8 C9 C10 C11 -1.9(8) no
C9 C10 C11 C12 1.6(9) no
C10 C11 C12 C13 -0.7(10) no
C11 C12 C13 C8 0.2(9) no
P1 C14 C15 C16 175.7(4) no
P1 C14 C19 C18 -177.7(4) no
C15 C14 C19 C18 1.2(9) no
C19 C14 C15 C16 -3.1(9) no
C14 C15 C16 C17 2.2(11) no
C15 C16 C17 C18 0.8(11) no
C16 C17 C18 C19 -2.7(11) no
C17 C18 C19 C14 1.8(10) no
P2 C20 C21 C22 -178.3(4) no
P2 C20 C25 C24 178.3(4) no
C21 C20 C25 C24 0.3(8) no
C25 C20 C21 C22 -0.3(8) no
C20 C21 C22 C23 1.0(10) no
C21 C22 C23 C24 -1.7(11) no
C22 C23 C24 C25 1.6(10) no
C23 C24 C25 C20 -1.0(10) no
P3 C26 C27 C28 179.3(4) no
P3 C26 C31 C30 -178.6(4) no
C27 C26 C31 C30 2.0(9) no
C31 C26 C27 C28 -1.3(10) no
C26 C27 C28 C29 -0.2(12) no
C27 C28 C29 C30 0.9(13) no
C28 C29 C30 C31 -0.1(12) no
C29 C30 C31 C26 -1.3(11) no
P4 C32 C33 C34 -179.9(4) no
P4 C32 C37 C36 -180.0(4) no
C33 C32 C37 C36 1.2(9) no
C37 C32 C33 C34 -1.1(9) no
C32 C33 C34 C35 0.7(10) no
C33 C34 C35 C36 -0.4(10) no
C34 C35 C36 C37 0.5(10) no
C35 C36 C37 C32 -0.9(10) no
P4 C38 C39 C40 172.2(6) no
P4 C38 C43 C42 -176.6(5) no
C39 C38 C43 C42 0.2(12) no
C43 C38 C39 C40 -4.7(13) no
C38 C39 C40 C41 6.5(15) no
C39 C40 C41 C42 -3.2(15) no
C40 C41 C42 C43 -1.3(15) no
C41 C42 C43 C38 2.9(15) no
